data_7054972
loop_
_publ_author_name
'Long, Shiyu'
'Wang, Baoli'
'Xie, Hongyan'
'Yao, Changguang'
'Wu, Chunji'
'Cui, Dongmei'

_publ_section_title
;
 Rare-earth metal alkyl complexes bearing an alkoxy N-heterocyclic carbene
 ligand: synthesis, characterization, catalysis for isoprene
 polymerization
;
_journal_issue 10
_journal_name_full 'New J. Chem.'
_journal_page_first 7682
_journal_paper_doi 10.1039/C5NJ00737B
_journal_volume 39
_journal_year 2015
_chemical_formula_sum 'C48 H90 N4 O2 Si4 Y2'
_chemical_formula_weight 1045.42
_chemical_name_systematic
; 
 ? 
;
_space_group_IT_number 14
_symmetry_cell_setting monoclinic
_symmetry_space_group_name_Hall '-P 2yn'
_symmetry_space_group_name_H-M 'P 1 21/n 1'
_atom_sites_solution_hydrogens geom
_atom_sites_solution_primary direct
_atom_sites_solution_secondary difmap
_audit_creation_method SHELXL-97
_audit_update_record
;
2015-06-25 deposited with the CCDC.
2015-07-02 downloaded from the CCDC.
;
_cell_angle_alpha 90.00
_cell_angle_beta 91.521(2)
_cell_angle_gamma 90.00
_cell_formula_units_Z 2
_cell_length_a 13.3583(13)
_cell_length_b 14.9883(15)
_cell_length_c 14.5687(15)
_cell_measurement_temperature 293(2)
_cell_volume 2915.9(5)
_computing_data_collection 'Bruker SMART'
_computing_molecular_graphics 'Bruker SHELXTL'
_computing_publication_material 'Bruker SHELXTL'
_computing_structure_refinement 'SHELXL-97 (Sheldrick, 1997)'
_computing_structure_solution 'SHELXS-97 (Sheldrick, 1990)'
_diffrn_ambient_temperature 293(2)
_diffrn_measured_fraction_theta_full 0.992
_diffrn_measured_fraction_theta_max 0.992
_diffrn_measurement_device_type 'CCD area detector'
_diffrn_radiation_monochromator graphite
_diffrn_radiation_source 'fine-focus sealed tube'
_diffrn_radiation_type MoK\a
_diffrn_radiation_wavelength 0.71073
_diffrn_reflns_av_R_equivalents 0.0888
_diffrn_reflns_av_unetI/netI 0.1138
_diffrn_reflns_limit_h_max 16
_diffrn_reflns_limit_h_min -14
_diffrn_reflns_limit_k_max 17
_diffrn_reflns_limit_k_min -18
_diffrn_reflns_limit_l_max 17
_diffrn_reflns_limit_l_min -16
_diffrn_reflns_number 16164
_diffrn_reflns_theta_full 26.01
_diffrn_reflns_theta_max 26.01
_diffrn_reflns_theta_min 1.95
_exptl_absorpt_coefficient_mu 2.098
_exptl_absorpt_correction_T_max 0.7437
_exptl_absorpt_correction_T_min 0.6790
_exptl_absorpt_correction_type multi-scan
_exptl_crystal_colour colorless
_exptl_crystal_density_diffrn 1.191
_exptl_crystal_density_method 'not measured'
_exptl_crystal_description block
_exptl_crystal_F_000 1112
_exptl_crystal_size_max 0.20
_exptl_crystal_size_mid 0.18
_exptl_crystal_size_min 0.15
_refine_diff_density_max 0.513
_refine_diff_density_min -0.331
_refine_diff_density_rms 0.083
_refine_ls_extinction_method none
_refine_ls_goodness_of_fit_ref 0.958
_refine_ls_hydrogen_treatment constr
_refine_ls_matrix_type full
_refine_ls_number_parameters 280
_refine_ls_number_reflns 5696
_refine_ls_number_restraints 0
_refine_ls_restrained_S_all 0.958
_refine_ls_R_factor_all 0.1091
_refine_ls_R_factor_gt 0.0553
_refine_ls_shift/su_max 0.000
_refine_ls_shift/su_mean 0.000
_refine_ls_structure_factor_coef Fsqd
_refine_ls_weighting_details 'calc w=1/[\s^2^(Fo^2^)+(0.0348P)^2^+0.0000P] where P=(Fo^2^+2Fc^2^)/3'
_refine_ls_weighting_scheme calc
_refine_ls_wR_factor_gt 0.0908
_refine_ls_wR_factor_ref 0.1068
_reflns_number_gt 3491
_reflns_number_total 5696
_reflns_threshold_expression >2sigma(I)
_cod_data_source_file c5nj00737b2.cif
_cod_data_source_block 5
_cod_depositor_comments
;
The following automatic conversions were performed:

'_symmetry_cell_setting' value 'Monoclinic' changed to 'monoclinic'
according to
/usr/data/users/saulius/crontab/automatic-downloads/rss-feeds/RSC/lib/dictionaries/cif_core.dic
dictionary named 'cif_core.dic' version 2.4.2 from 2011-04-26.

Automatic conversion script
Id: cif_fix_values 3271 2015-04-21 07:52:19Z andrius 

 Adding full bibliography for 7054968--7054972.cif.
;
_cod_original_sg_symbol_H-M P2(1)/n
_cod_database_code 7054972

loop_
_symmetry_equiv_pos_as_xyz
'x, y, z'
'-x+1/2, y+1/2, -z+1/2'
'-x, -y, -z'
'x-1/2, -y-1/2, z-1/2'

loop_
_atom_site_label
_atom_site_type_symbol
_atom_site_fract_x
_atom_site_fract_y
_atom_site_fract_z
_atom_site_U_iso_or_equiv
_atom_site_adp_type
_atom_site_occupancy
_atom_site_symmetry_multiplicity
_atom_site_calc_flag
_atom_site_refinement_flags
C1 C 0.7583(3) 0.4357(3) 0.4569(3) 0.0276(10) Uani 1 1 d .
C2 C 0.9026(3) 0.3888(3) 0.3930(3) 0.0311(11) Uani 1 1 d .
C3 C 0.9939(3) 0.3499(3) 0.3719(3) 0.0404(13) Uani 1 1 d .
H3 H 1.0305 0.3170 0.4153 0.048 Uiso 1 1 calc R
C4 C 1.0281(4) 0.3621(3) 0.2843(4) 0.0508(15) Uani 1 1 d .
H4 H 1.0890 0.3370 0.2685 0.061 Uiso 1 1 calc R
C5 C 0.9744(4) 0.4105(3) 0.2196(4) 0.0481(14) Uani 1 1 d .
H5 H 0.9996 0.4166 0.1611 0.058 Uiso 1 1 calc R
C6 C 0.8843(3) 0.4503(3) 0.2389(3) 0.0384(12) Uani 1 1 d .
H6 H 0.8488 0.4838 0.1952 0.046 Uiso 1 1 calc R
C7 C 0.8491(3) 0.4379(3) 0.3269(3) 0.0309(10) Uani 1 1 d .
C8 C 0.8725(3) 0.3511(3) 0.5619(3) 0.0317(11) Uani 1 1 d .
H8 H 0.8163 0.3622 0.6023 0.038 Uiso 1 1 calc R
C9 C 0.8868(3) 0.2504(3) 0.5580(3) 0.0470(14) Uani 1 1 d .
H9A H 0.8276 0.2232 0.5318 0.070 Uiso 1 1 calc R
H9B H 0.8989 0.2278 0.6189 0.070 Uiso 1 1 calc R
H9C H 0.9430 0.2368 0.5207 0.070 Uiso 1 1 calc R
C10 C 0.9630(3) 0.3994(3) 0.6039(3) 0.0487(14) Uani 1 1 d .
H10A H 1.0200 0.3898 0.5664 0.073 Uiso 1 1 calc R
H10B H 0.9768 0.3768 0.6645 0.073 Uiso 1 1 calc R
H10C H 0.9491 0.4622 0.6071 0.073 Uiso 1 1 calc R
C11 C 0.6850(3) 0.5206(3) 0.3222(3) 0.0285(11) Uani 1 1 d .
H11A H 0.6373 0.4807 0.2919 0.034 Uiso 1 1 calc R
H11B H 0.7164 0.5555 0.2749 0.034 Uiso 1 1 calc R
C12 C 0.6277(3) 0.5836(3) 0.3834(3) 0.0287(11) Uani 1 1 d .
H12 H 0.5840 0.6191 0.3426 0.034 Uiso 1 1 calc R
C13 C 0.6922(3) 0.6493(3) 0.4370(3) 0.0319(11) Uani 1 1 d .
H13A H 0.7383 0.6162 0.4767 0.038 Uiso 1 1 calc R
H13B H 0.6495 0.6843 0.4761 0.038 Uiso 1 1 calc R
C14 C 0.7521(3) 0.7126(3) 0.3786(3) 0.0333(11) Uani 1 1 d .
H14A H 0.8050 0.6793 0.3497 0.040 Uiso 1 1 calc R
H14B H 0.7086 0.7365 0.3303 0.040 Uiso 1 1 calc R
C15 C 0.7980(3) 0.7888(3) 0.4321(3) 0.0438(13) Uani 1 1 d .
H15A H 0.8418 0.7648 0.4802 0.053 Uiso 1 1 calc R
H15B H 0.7452 0.8219 0.4612 0.053 Uiso 1 1 calc R
C16 C 0.8578(4) 0.8524(3) 0.3733(3) 0.0535(15) Uani 1 1 d .
H16A H 0.9117 0.8205 0.3458 0.080 Uiso 1 1 calc R
H16B H 0.8846 0.8996 0.4110 0.080 Uiso 1 1 calc R
H16C H 0.8148 0.8772 0.3260 0.080 Uiso 1 1 calc R
C17 C 0.5935(3) 0.2783(3) 0.5504(3) 0.0313(11) Uani 1 1 d .
H17A H 0.6558 0.2552 0.5767 0.038 Uiso 1 1 calc R
H17B H 0.5405 0.2599 0.5906 0.038 Uiso 1 1 calc R
C18 C 0.6745(3) 0.4963(3) 0.6944(3) 0.0424(13) Uani 1 1 d .
H18A H 0.7434 0.5104 0.6809 0.051 Uiso 1 1 calc R
H18B H 0.6414 0.5529 0.7045 0.051 Uiso 1 1 calc R
C19 C 0.4986(4) 0.1174(3) 0.4449(3) 0.0506(14) Uani 1 1 d .
H19A H 0.5366 0.0736 0.4790 0.076 Uiso 1 1 calc R
H19B H 0.4851 0.0957 0.3838 0.076 Uiso 1 1 calc R
H19C H 0.4366 0.1283 0.4747 0.076 Uiso 1 1 calc R
C20 C 0.6905(3) 0.1939(3) 0.3810(3) 0.0498(14) Uani 1 1 d .
H20A H 0.7292 0.2470 0.3721 0.075 Uiso 1 1 calc R
H20B H 0.6748 0.1671 0.3225 0.075 Uiso 1 1 calc R
H20C H 0.7284 0.1525 0.4183 0.075 Uiso 1 1 calc R
C21 C 0.5007(3) 0.2981(3) 0.3584(3) 0.0413(13) Uani 1 1 d .
H21A H 0.4378 0.3140 0.3844 0.062 Uiso 1 1 calc R
H21B H 0.4888 0.2678 0.3011 0.062 Uiso 1 1 calc R
H21C H 0.5391 0.3512 0.3480 0.062 Uiso 1 1 calc R
C22 C 0.7500(4) 0.3338(3) 0.7979(3) 0.0481(14) Uani 1 1 d .
H22A H 0.7188 0.2968 0.7516 0.072 Uiso 1 1 calc R
H22B H 0.7498 0.3035 0.8559 0.072 Uiso 1 1 calc R
H22C H 0.8178 0.3463 0.7816 0.072 Uiso 1 1 calc R
C23 C 0.5491(4) 0.4131(4) 0.8436(4) 0.0647(17) Uani 1 1 d .
H23A H 0.5096 0.4665 0.8444 0.097 Uiso 1 1 calc R
H23B H 0.5522 0.3875 0.9041 0.097 Uiso 1 1 calc R
H23C H 0.5190 0.3711 0.8014 0.097 Uiso 1 1 calc R
C24 C 0.7389(4) 0.5073(4) 0.9013(3) 0.0605(16) Uani 1 1 d .
H24A H 0.8054 0.5239 0.8848 0.091 Uiso 1 1 calc R
H24B H 0.7418 0.4723 0.9565 0.091 Uiso 1 1 calc R
H24C H 0.7000 0.5601 0.9114 0.091 Uiso 1 1 calc R
N1 N 0.8443(3) 0.3895(2) 0.4712(2) 0.0300(9) Uani 1 1 d .
N2 N 0.7623(2) 0.4664(2) 0.3691(2) 0.0261(9) Uani 1 1 d .
O O 0.56364(19) 0.53605(18) 0.44293(18) 0.0283(7) Uani 1 1 d .
Si1 Si 0.57160(9) 0.22306(9) 0.43940(9) 0.0321(3) Uani 1 1 d .
Si2 Si 0.67925(10) 0.44053(10) 0.80655(9) 0.0392(3) Uani 1 1 d .
Y Y 0.60254(3) 0.43893(3) 0.55517(3) 0.02562(13) Uani 1 1 d .

loop_
_atom_site_aniso_label
_atom_site_aniso_U_11
_atom_site_aniso_U_22
_atom_site_aniso_U_33
_atom_site_aniso_U_23
_atom_site_aniso_U_13
_atom_site_aniso_U_12
C1 0.029(2) 0.021(2) 0.033(3) 0.000(2) -0.0007(19) -0.002(2)
C2 0.031(3) 0.029(3) 0.034(3) 0.000(2) 0.007(2) -0.003(2)
C3 0.038(3) 0.038(3) 0.046(3) 0.008(2) 0.009(2) 0.009(2)
C4 0.043(3) 0.052(4) 0.058(4) 0.005(3) 0.020(3) 0.010(3)
C5 0.052(3) 0.047(4) 0.046(3) -0.002(3) 0.018(3) 0.007(3)
C6 0.041(3) 0.036(3) 0.039(3) 0.001(2) 0.010(2) 0.002(2)
C7 0.028(2) 0.026(3) 0.039(3) -0.006(2) 0.007(2) 0.001(2)
C8 0.027(3) 0.031(3) 0.037(3) 0.007(2) 0.000(2) 0.003(2)
C9 0.045(3) 0.041(4) 0.054(3) 0.009(3) -0.010(3) 0.005(3)
C10 0.044(3) 0.051(4) 0.051(4) 0.005(3) -0.011(3) -0.001(3)
C11 0.035(3) 0.023(3) 0.027(3) 0.003(2) -0.002(2) 0.003(2)
C12 0.030(3) 0.024(3) 0.032(3) 0.003(2) -0.003(2) 0.002(2)
C13 0.039(3) 0.027(3) 0.030(3) 0.000(2) 0.008(2) 0.001(2)
C14 0.034(3) 0.035(3) 0.031(3) 0.002(2) 0.006(2) -0.005(2)
C15 0.043(3) 0.039(3) 0.050(3) -0.003(3) 0.007(2) -0.007(2)
C16 0.049(3) 0.043(4) 0.069(4) 0.011(3) -0.001(3) -0.012(3)
C17 0.029(3) 0.033(3) 0.032(3) 0.000(2) 0.003(2) -0.003(2)
C18 0.050(3) 0.037(3) 0.040(3) -0.002(2) -0.007(2) 0.009(2)
C19 0.072(4) 0.037(3) 0.042(3) 0.000(3) -0.003(3) -0.007(3)
C20 0.054(3) 0.059(4) 0.036(3) -0.011(3) 0.006(2) 0.009(3)
C21 0.055(3) 0.031(3) 0.038(3) 0.002(2) -0.004(2) -0.006(2)
C22 0.067(4) 0.042(3) 0.036(3) 0.002(2) -0.007(3) 0.010(3)
C23 0.058(4) 0.082(5) 0.054(4) 0.002(3) -0.008(3) 0.009(3)
C24 0.083(4) 0.049(4) 0.049(4) -0.015(3) -0.017(3) 0.016(3)
N1 0.030(2) 0.026(2) 0.033(2) 0.0046(18) 0.0018(18) -0.0007(17)
N2 0.026(2) 0.024(2) 0.029(2) 0.0015(16) 0.0033(16) 0.0024(16)
O 0.0286(17) 0.0285(19) 0.0280(17) 0.0056(13) 0.0060(13) -0.0012(13)
Si1 0.0381(8) 0.0265(8) 0.0317(8) -0.0009(6) 0.0022(6) -0.0009(6)
Si2 0.0451(8) 0.0379(9) 0.0341(8) -0.0037(7) -0.0081(6) 0.0080(7)
Y 0.0246(2) 0.0262(2) 0.0262(2) 0.0025(2) 0.00087(16) 0.0013(2)

loop_
_atom_type_symbol
_atom_type_description
_atom_type_scat_dispersion_real
_atom_type_scat_dispersion_imag
_atom_type_scat_source
C C 0.0033 0.0016 'International Tables Vol C Tables 4.2.6.8 and 6.1.1.4'
H H 0.0000 0.0000 'International Tables Vol C Tables 4.2.6.8 and 6.1.1.4'
N N 0.0061 0.0033 'International Tables Vol C Tables 4.2.6.8 and 6.1.1.4'
O O 0.0106 0.0060 'International Tables Vol C Tables 4.2.6.8 and 6.1.1.4'
Si Si 0.0817 0.0704 'International Tables Vol C Tables 4.2.6.8 and 6.1.1.4'
Y Y -2.7962 3.5667 'International Tables Vol C Tables 4.2.6.8 and 6.1.1.4'

loop_
_geom_angle_atom_site_label_1
_geom_angle_atom_site_label_2
_geom_angle_atom_site_label_3
_geom_angle
_geom_angle_site_symmetry_1
_geom_angle_site_symmetry_3
N1 C1 N2 105.3(3) . .
N1 C1 Y 128.6(3) . .
N2 C1 Y 124.9(3) . .
C7 C2 C3 120.3(4) . .
C7 C2 N1 105.9(4) . .
C3 C2 N1 133.9(4) . .
C4 C3 C2 117.5(4) . .
C5 C4 C3 121.6(5) . .
C4 C5 C6 122.1(5) . .
C5 C6 C7 116.7(4) . .
C6 C7 C2 121.9(4) . .
C6 C7 N2 132.1(4) . .
C2 C7 N2 106.0(4) . .
N1 C8 C9 112.4(4) . .
N1 C8 C10 110.8(4) . .
C9 C8 C10 112.8(4) . .
N2 C11 C12 115.4(3) . .
O C12 C13 110.8(3) . .
O C12 C11 111.4(3) . .
C13 C12 C11 114.8(3) . .
C12 C13 C14 114.8(4) . .
C15 C14 C13 113.5(4) . .
C14 C15 C16 113.4(4) . .
Si1 C17 Y 118.8(2) . .
Si2 C18 Y 126.7(2) . .
C1 N1 C2 111.5(4) . .
C1 N1 C8 122.1(3) . .
C2 N1 C8 126.2(4) . .
C1 N2 C7 111.3(4) . .
C1 N2 C11 125.4(3) . .
C7 N2 C11 123.3(4) . .
C12 O Y 129.6(2) . .
C12 O Y 122.1(2) . 3_666
Y O Y 107.99(10) . 3_666
C17 Si1 C19 114.7(2) . .
C17 Si1 C21 110.6(2) . .
C19 Si1 C21 106.4(2) . .
C17 Si1 C20 112.9(2) . .
C19 Si1 C20 105.8(2) . .
C21 Si1 C20 106.0(2) . .
C18 Si2 C22 109.6(2) . .
C18 Si2 C24 114.7(2) . .
C22 Si2 C24 107.7(2) . .
C18 Si2 C23 110.2(2) . .
C22 Si2 C23 107.8(2) . .
C24 Si2 C23 106.5(2) . .
O Y O 72.01(11) . 3_666
O Y C18 117.90(14) . .
O Y C18 107.75(13) 3_666 .
O Y C17 128.13(12) . .
O Y C17 96.78(12) 3_666 .
C18 Y C17 113.78(15) . .
O Y C1 77.28(12) . .
O Y C1 145.77(12) 3_666 .
C18 Y C1 99.67(15) . .
C17 Y C1 90.34(14) . .
O Y Y 36.12(7) . 3_666
O Y Y 35.89(7) 3_666 3_666
C18 Y Y 118.51(11) . 3_666
C17 Y Y 116.98(10) . 3_666
C1 Y Y 112.13(10) . 3_666

loop_
_geom_bond_atom_site_label_1
_geom_bond_atom_site_label_2
_geom_bond_distance
_geom_bond_site_symmetry_2
C1 N1 1.354(5) .
C1 N2 1.362(5) .
C1 Y 2.557(4) .
C2 C7 1.393(6) .
C2 C3 1.394(6) .
C2 N1 1.398(5) .
C3 C4 1.379(6) .
C4 C5 1.376(6) .
C5 C6 1.379(6) .
C6 C7 1.389(5) .
C7 N2 1.394(5) .
C8 N1 1.479(5) .
C8 C9 1.523(6) .
C8 C10 1.523(6) .
C11 N2 1.468(5) .
C11 C12 1.520(5) .
C12 O 1.426(4) .
C12 C13 1.512(5) .
C13 C14 1.517(5) .
C14 C15 1.504(6) .
C15 C16 1.522(6) .
C17 Si1 1.834(4) .
C17 Y 2.412(4) .
C18 Si2 1.834(5) .
C18 Y 2.382(4) .
C19 Si1 1.863(5) .
C20 Si1 1.874(4) .
C21 Si1 1.871(4) .
C22 Si2 1.863(5) .
C23 Si2 1.880(5) .
C24 Si2 1.867(5) .
O Y 2.240(3) .
O Y 2.252(3) 3_666
Y O 2.252(3) 3_666
Y Y 3.6342(9) 3_666
